data_4342193
loop_
_publ_author_name
'Lo, Warrick K. C.'
'Huff, Gregory S.'
'Cubanski, John R.'
'Kennedy, Aaron D. W.'
'McAdam, C. John'
'McMorran, David A.'
'Gordon, Keith C.'
'Crowley, James D.'

_publ_section_title
;
 Comparison of Inverse and Regular 2-Pyridyl-1,2,3-triazole
 &quot;Click&quot; Complexes: Structures, Stability, Electrochemical, and
 Photophysical Properties.
;
_journal_issue 4
_journal_name_full 'Inorganic chemistry'
_journal_page_first 1572
_journal_page_last 1587
_journal_paper_doi 10.1021/ic502557w
_journal_volume 54
_journal_year 2015
_chemical_formula_sum 'C13 H10 Cl2 N4 Pt'
_chemical_formula_weight 488.24
_chemical_name_systematic
;
 ?
;
_space_group_IT_number 14
_symmetry_cell_setting monoclinic
_symmetry_space_group_name_Hall '-P 2ybc'
_symmetry_space_group_name_H-M 'P 1 21/c 1'
_atom_sites_solution_hydrogens geom
_atom_sites_solution_primary direct
_atom_sites_solution_secondary difmap
_audit_creation_method SHELXL-97
_cell_angle_alpha 90.00
_cell_angle_beta 91.101(2)
_cell_angle_gamma 90.00
_cell_formula_units_Z 4
_cell_length_a 10.6447(2)
_cell_length_b 7.3798(2)
_cell_length_c 17.3843(4)
_cell_measurement_reflns_used 5975
_cell_measurement_temperature 100.0(1)
_cell_measurement_theta_max 74.0620
_cell_measurement_theta_min 5.0710
_cell_volume 1365.38(5)
_computing_cell_refinement
;
CrysAlisPro, Agilent Technologies,
Version 1.171.36.28 (release 01-02-2013 CrysAlis171 .NET)
(compiled Feb  1 2013,16:14:44)
;
_computing_data_collection
;
CrysAlisPro, Agilent Technologies,
Version 1.171.36.28 (release 01-02-2013 CrysAlis171 .NET)
(compiled Feb  1 2013,16:14:44)
;
_computing_data_reduction
;
CrysAlisPro, Agilent Technologies,
Version 1.171.36.28 (release 01-02-2013 CrysAlis171 .NET)
(compiled Feb  1 2013,16:14:44)
;
_computing_structure_refinement 'SHELXL-97 (Sheldrick, 2008)'
_computing_structure_solution 'SIR97 (Altomare et al., 1997)'
_diffrn_ambient_temperature 100.0(1)
_diffrn_detector_area_resol_mean 10.3449
_diffrn_measured_fraction_theta_full 1.000
_diffrn_measured_fraction_theta_max 0.976
_diffrn_measurement_device_type 'SuperNova, Dual, Cu at zero, Atlas'
_diffrn_measurement_method '\w scans'
_diffrn_radiation_monochromator mirror
_diffrn_radiation_source 'SuperNova (Cu) X-ray Source'
_diffrn_radiation_type CuK\a
_diffrn_radiation_wavelength 1.5418
_diffrn_reflns_av_R_equivalents 0.0281
_diffrn_reflns_av_sigmaI/netI 0.0193
_diffrn_reflns_limit_h_max 13
_diffrn_reflns_limit_h_min -9
_diffrn_reflns_limit_k_max 9
_diffrn_reflns_limit_k_min -8
_diffrn_reflns_limit_l_max 19
_diffrn_reflns_limit_l_min -21
_diffrn_reflns_number 10017
_diffrn_reflns_theta_full 67.00
_diffrn_reflns_theta_max 74.35
_diffrn_reflns_theta_min 4.15
_diffrn_standards_number 10281
_exptl_absorpt_coefficient_mu 22.777
_exptl_absorpt_correction_T_max 0.344
_exptl_absorpt_correction_T_min 0.108
_exptl_absorpt_correction_type multi-scan
_exptl_absorpt_process_details
;
CrysAlisPro, Agilent Technologies,
Version 1.171.36.28 (release 01-02-2013 CrysAlis171 .NET)
(compiled Feb  1 2013,16:14:44)
Analytical numeric absorption correction using a multifaceted crystal
            model based on expressions derived by R.C. Clark & J.S. Reid.
(Clark, R. C. & Reid, J. S. (1995). Acta Cryst. A51, 887-897)
;
_exptl_crystal_colour yellow
_exptl_crystal_density_diffrn 2.375
_exptl_crystal_density_method 'not measured'
_exptl_crystal_description square
_exptl_crystal_F_000 912
_exptl_crystal_size_max 0.13
_exptl_crystal_size_mid 0.11
_exptl_crystal_size_min 0.08
_refine_diff_density_max 1.147
_refine_diff_density_min -1.355
_refine_diff_density_rms 0.143
_refine_ls_extinction_method none
_refine_ls_goodness_of_fit_ref 0.931
_refine_ls_hydrogen_treatment constr
_refine_ls_matrix_type full
_refine_ls_number_parameters 181
_refine_ls_number_reflns 2720
_refine_ls_number_restraints 0
_refine_ls_restrained_S_all 0.931
_refine_ls_R_factor_all 0.0259
_refine_ls_R_factor_gt 0.0245
_refine_ls_shift/su_max 0.001
_refine_ls_shift/su_mean 0.000
_refine_ls_structure_factor_coef Fsqd
_refine_ls_weighting_details 'calc w=1/[\s^2^(Fo^2^)+(0.0496P)^2^+2.6081P] where P=(Fo^2^+2Fc^2^)/3'
_refine_ls_weighting_scheme calc
_refine_ls_wR_factor_gt 0.0659
_refine_ls_wR_factor_ref 0.0672
_reflns_number_gt 2568
_reflns_number_total 2720
_reflns_threshold_expression >2\s(I)
_cod_data_source_file ic502557w_si_003.cif
_cod_data_source_block wklp660
_cod_depositor_comments 'Adding full bibliography for 4342191--4342205.cif.'
_cod_original_sg_symbol_H-M P21/c
_cod_database_code 4342193

loop_
_symmetry_equiv_pos_as_xyz
'x, y, z'
'-x, y+1/2, -z+1/2'
'-x, -y, -z'
'x, -y-1/2, z-1/2'

loop_
_atom_site_label
_atom_site_type_symbol
_atom_site_fract_x
_atom_site_fract_y
_atom_site_fract_z
_atom_site_U_iso_or_equiv
_atom_site_adp_type
_atom_site_occupancy
_atom_site_symmetry_multiplicity
_atom_site_calc_flag
_atom_site_refinement_flags
C1 C 1.2597(3) 0.4089(5) 0.4903(2) 0.0262(7) Uani 1 1 d .
H1 H 1.3019 0.4122 0.5376 0.031 Uiso 1 1 calc R
C2 C 1.3183(4) 0.4755(6) 0.4260(2) 0.0288(8) Uani 1 1 d .
H2 H 1.3986 0.5244 0.4302 0.035 Uiso 1 1 calc R
C3 C 1.2571(4) 0.4690(6) 0.3553(2) 0.0297(8) Uani 1 1 d .
H3 H 1.2961 0.5136 0.3118 0.036 Uiso 1 1 calc R
C4 C 1.1380(4) 0.3964(5) 0.3492(2) 0.0269(8) Uani 1 1 d .
H4 H 1.0952 0.3896 0.3021 0.032 Uiso 1 1 calc R
C5 C 1.0850(3) 0.3342(5) 0.4160(2) 0.0233(7) Uani 1 1 d .
C6 C 0.8714(4) 0.2454(4) 0.3635(2) 0.0223(8) Uani 1 1 d .
H6 H 0.8755 0.2737 0.3115 0.027 Uiso 1 1 calc R
C7 C 0.7702(3) 0.1764(5) 0.4021(2) 0.0225(7) Uani 1 1 d .
C8 C 0.6430(3) 0.1387(5) 0.3729(2) 0.0230(7) Uani 1 1 d .
C9 C 0.5644(4) 0.0178(5) 0.4108(2) 0.0256(7) Uani 1 1 d .
H9 H 0.5943 -0.0452 0.4537 0.031 Uiso 1 1 calc R
C10 C 0.4414(4) -0.0085(5) 0.3846(2) 0.0263(8) Uani 1 1 d .
H10 H 0.3884 -0.0865 0.4106 0.032 Uiso 1 1 calc R
C11 C 0.3981(3) 0.0824(5) 0.3191(2) 0.0257(8) Uani 1 1 d .
H11 H 0.3158 0.0658 0.3017 0.031 Uiso 1 1 calc R
C12 C 0.4776(4) 0.1978(6) 0.2799(2) 0.0280(8) Uani 1 1 d .
H12 H 0.4491 0.2552 0.2353 0.034 Uiso 1 1 calc R
C13 C 0.5990(4) 0.2277(5) 0.3068(2) 0.0250(8) Uani 1 1 d .
H13 H 0.6513 0.3071 0.2809 0.030 Uiso 1 1 calc R
N1 N 1.1428(3) 0.3394(4) 0.48592(17) 0.0213(6) Uani 1 1 d .
N2 N 0.9634(3) 0.2631(4) 0.4177(2) 0.0210(8) Uani 1 1 d .
N3 N 0.9196(3) 0.2061(5) 0.48676(18) 0.0218(6) Uani 1 1 d .
N4 N 0.8034(3) 0.1530(4) 0.47807(17) 0.0220(6) Uani 1 1 d .
Cl1 Cl 1.19085(9) 0.29558(15) 0.66565(5) 0.02809(19) Uani 1 1 d .
Cl2 Cl 0.91414(8) 0.11415(12) 0.66410(5) 0.02497(18) Uani 1 1 d .
Pt1 Pt 1.040648(13) 0.239515(19) 0.573521(8) 0.01911(8) Uani 1 1 d .

loop_
_atom_site_aniso_label
_atom_site_aniso_U_11
_atom_site_aniso_U_22
_atom_site_aniso_U_33
_atom_site_aniso_U_23
_atom_site_aniso_U_13
_atom_site_aniso_U_12
C1 0.0246(17) 0.0266(19) 0.0274(18) -0.0028(15) 0.0002(14) 0.0011(15)
C2 0.0242(17) 0.0251(19) 0.037(2) -0.0005(16) 0.0037(15) -0.0022(15)
C3 0.0325(19) 0.027(2) 0.0303(19) 0.0040(15) 0.0091(15) 0.0012(16)
C4 0.0318(18) 0.0230(19) 0.0259(18) 0.0011(15) 0.0027(15) 0.0064(15)
C5 0.0222(16) 0.0240(19) 0.0238(17) -0.0035(14) 0.0012(13) 0.0030(14)
C6 0.028(2) 0.022(2) 0.0168(18) -0.0007(12) 0.0018(16) 0.0034(13)
C7 0.0277(18) 0.0186(18) 0.0212(17) -0.0034(14) 0.0000(14) 0.0038(14)
C8 0.0237(16) 0.0248(18) 0.0205(16) -0.0025(14) -0.0013(13) 0.0026(14)
C9 0.0300(18) 0.0260(19) 0.0205(16) 0.0008(14) -0.0018(14) 0.0019(15)
C10 0.0307(18) 0.0243(19) 0.0238(17) -0.0027(15) 0.0019(14) -0.0018(15)
C11 0.0214(16) 0.0287(19) 0.0268(18) -0.0047(15) -0.0016(14) -0.0006(14)
C12 0.030(2) 0.031(2) 0.0228(19) -0.0014(17) -0.0045(15) 0.0042(17)
C13 0.026(2) 0.0261(19) 0.023(2) 0.0021(14) 0.0033(16) 0.0025(14)
N1 0.0246(14) 0.0178(15) 0.0215(14) 0.0010(11) 0.0016(11) 0.0016(12)
N2 0.027(2) 0.0207(18) 0.0151(16) 0.0002(10) 0.0021(14) 0.0017(11)
N3 0.0263(16) 0.0220(14) 0.0171(14) 0.0018(13) 0.0009(12) 0.0017(13)
N4 0.0236(14) 0.0212(15) 0.0210(14) -0.0019(12) -0.0015(11) 0.0021(12)
Cl1 0.0277(4) 0.0327(5) 0.0236(4) -0.0008(4) -0.0056(3) -0.0016(4)
Cl2 0.0274(4) 0.0280(4) 0.0196(4) 0.0013(3) 0.0008(3) -0.0010(3)
Pt1 0.02118(12) 0.01884(11) 0.01724(12) -0.00067(4) -0.00107(7) 0.00158(5)

loop_
_atom_type_symbol
_atom_type_description
_atom_type_scat_dispersion_real
_atom_type_scat_dispersion_imag
_atom_type_scat_source
C C 0.0181 0.0091 'International Tables Vol C Tables 4.2.6.8 and 6.1.1.4'
H H 0.0000 0.0000 'International Tables Vol C Tables 4.2.6.8 and 6.1.1.4'
N N 0.0311 0.0180 'International Tables Vol C Tables 4.2.6.8 and 6.1.1.4'
Cl Cl 0.3639 0.7018 'International Tables Vol C Tables 4.2.6.8 and 6.1.1.4'
Pt Pt -4.5932 6.9264 'International Tables Vol C Tables 4.2.6.8 and 6.1.1.4'

loop_
_geom_angle_atom_site_label_1
_geom_angle_atom_site_label_2
_geom_angle_atom_site_label_3
_geom_angle
N1 C1 C2 121.4(4)
C3 C2 C1 119.7(4)
C2 C3 C4 120.0(4)
C5 C4 C3 117.0(4)
N1 C5 C4 124.2(3)
N1 C5 N2 113.5(3)
C4 C5 N2 122.3(3)
N2 C6 C7 105.1(3)
N4 C7 C6 109.0(3)
N4 C7 C8 122.0(3)
C6 C7 C8 128.9(4)
C9 C8 C13 119.6(4)
C9 C8 C7 121.1(3)
C13 C8 C7 119.3(4)
C8 C9 C10 120.1(4)
C11 C10 C9 119.7(4)
C12 C11 C10 120.1(3)
C13 C12 C11 120.4(4)
C12 C13 C8 120.0(4)
C1 N1 C5 117.7(3)
C1 N1 Pt1 127.2(3)
C5 N1 Pt1 115.1(2)
C6 N2 N3 109.2(3)
C6 N2 C5 132.9(4)
N3 N2 C5 117.8(3)
N4 N3 N2 109.3(3)
N4 N3 Pt1 136.7(3)
N2 N3 Pt1 113.9(2)
N3 N4 C7 107.5(3)
N3 Pt1 N1 79.83(13)
N3 Pt1 Cl1 174.43(10)
N1 Pt1 Cl1 94.75(9)
N3 Pt1 Cl2 95.22(10)
N1 Pt1 Cl2 174.79(9)
Cl1 Pt1 Cl2 90.23(3)

loop_
_geom_bond_atom_site_label_1
_geom_bond_atom_site_label_2
_geom_bond_distance
C1 N1 1.348(5)
C1 C2 1.380(6)
C2 C3 1.380(6)
C3 C4 1.379(6)
C4 C5 1.380(5)
C5 N1 1.351(5)
C5 N2 1.398(5)
C6 N2 1.351(6)
C6 C7 1.378(6)
C7 N4 1.372(5)
C7 C8 1.463(5)
C8 C9 1.397(5)
C8 C13 1.396(6)
C9 C10 1.392(5)
C10 C11 1.391(5)
C11 C12 1.389(6)
C12 C13 1.384(6)
N1 Pt1 2.027(3)
N2 N3 1.363(5)
N3 N4 1.304(5)
N3 Pt1 1.980(3)
Cl1 Pt1 2.2790(9)
Cl2 Pt1 2.2870(8)
